data_7005076
loop_
_publ_author_name
'Fandos, Rosa'
'Gallego, Beatriz'
'Otero, Antonio'
'Rodr\'iguez, Ana'
'Ruiz, Mar\'ia Jos\'e'
'Terreros, Pilar'

_publ_section_title
;
 Synthesis and characterization of complexes containing Ti-O-Si
 moieties. Catalytic activity in olefin epoxidation.
;
_journal_issue 8
_journal_name_full 'Dalton transactions (Cambridge, England : 2003)'
_journal_page_first 871
_journal_page_last 877
_journal_paper_doi 10.1039/b616064f
_journal_year 2007
_chemical_formula_sum 'C68 H70 O7 Si4 Ti2'
_chemical_formula_weight 1207.40
_chemical_name_systematic
;
?
;
_space_group_IT_number 2
_symmetry_cell_setting triclinic
_symmetry_space_group_name_Hall '-P 1'
_symmetry_space_group_name_H-M 'P -1'
_atom_sites_solution_hydrogens geom
_atom_sites_solution_primary direct
_atom_sites_solution_secondary difmap
_audit_creation_method SHELXL-97
_cell_angle_alpha 69.76(2)
_cell_angle_beta 79.648(10)
_cell_angle_gamma 78.22(2)
_cell_formula_units_Z 2
_cell_length_a 10.787(3)
_cell_length_b 15.713(3)
_cell_length_c 20.904(4)
_cell_measurement_reflns_used 25
_cell_measurement_temperature 290(2)
_cell_measurement_theta_max 20
_cell_measurement_theta_min 2
_cell_volume 3231.3(13)
_computing_cell_refinement 'Nonius (control program)'
_computing_data_collection 'Nonius (control program)'
_computing_data_reduction 'XRAY80 (Stewart, 1976)'
_computing_structure_refinement 'SHELXL-97 (Sheldrick, 1997)'
_computing_structure_solution 'SHELXS-97 (Sheldrick, 1990)'
_diffrn_ambient_temperature 290(2)
_diffrn_measured_fraction_theta_full 0.997
_diffrn_measured_fraction_theta_max 0.997
_diffrn_measurement_device_type 'four circle diffractometer Nonius-Mach3'
_diffrn_measurement_method '\w/2\q scans'
_diffrn_radiation_monochromator graphite
_diffrn_radiation_source 'fine-focus sealed tube'
_diffrn_radiation_type MoK\a
_diffrn_radiation_wavelength 0.71073
_diffrn_reflns_av_R_equivalents 0.1132
_diffrn_reflns_av_sigmaI/netI 0.4337
_diffrn_reflns_limit_h_max 13
_diffrn_reflns_limit_h_min -13
_diffrn_reflns_limit_k_max 19
_diffrn_reflns_limit_k_min -18
_diffrn_reflns_limit_l_max 26
_diffrn_reflns_limit_l_min 0
_diffrn_reflns_number 13552
_diffrn_reflns_theta_full 26.37
_diffrn_reflns_theta_max 26.37
_diffrn_reflns_theta_min 2.21
_diffrn_standards_interval_time 60
_diffrn_standards_number 2
_exptl_absorpt_coefficient_mu 0.372
_exptl_absorpt_correction_T_max 0.836
_exptl_absorpt_correction_T_min 0.739
_exptl_absorpt_correction_type psi-scan
_exptl_crystal_colour yellow
_exptl_crystal_density_diffrn 1.241
_exptl_crystal_density_method 'not measured'
_exptl_crystal_description prismatic
_exptl_crystal_F_000 1268
_exptl_crystal_size_max 0.32
_exptl_crystal_size_mid 0.20
_exptl_crystal_size_min 0.18
_refine_diff_density_max 0.304
_refine_diff_density_min -0.337
_refine_diff_density_rms 0.067
_refine_ls_extinction_method none
_refine_ls_goodness_of_fit_ref 0.938
_refine_ls_hydrogen_treatment constr
_refine_ls_matrix_type full
_refine_ls_number_parameters 740
_refine_ls_number_reflns 13175
_refine_ls_number_restraints 0
_refine_ls_restrained_S_all 0.938
_refine_ls_R_factor_all 0.3409
_refine_ls_R_factor_gt 0.0822
_refine_ls_shift/su_max 0.050
_refine_ls_shift/su_mean 0.001
_refine_ls_structure_factor_coef Fsqd
_refine_ls_weighting_details 'calc w=1/[\s^2^(Fo^2^)+(0.0409P)^2^+0.0000P] where P=(Fo^2^+2Fc^2^)/3'
_refine_ls_weighting_scheme calc
_refine_ls_wR_factor_gt 0.1133
_refine_ls_wR_factor_ref 0.1627
_reflns_number_gt 5320
_reflns_number_total 13175
_reflns_threshold_expression >2sigma(I)
_cod_data_source_file b616064f.txt
_cod_data_source_block 2
_cod_depositor_comments
;
The following automatic conversions were performed:
'_exptl_absorpt_correction_type' value 'psi scan' changed to 'psi-scan'
according to '/home/saulius/struct/CIF-dictionaries/cif_core.dic'
dictionary named 'cif_core.dic' version 2.4.1 from 2010-06-29.

Automatic conversion script
Id: cif_fix_enum 1527 2010-12-29 10:47:43Z saulius 
;
_cod_original_cell_volume 3231.5(13)
_cod_original_sg_symbol_H-M P-1
_cod_database_code 7005076

loop_
_symmetry_equiv_pos_as_xyz
'x, y, z'
'-x, -y, -z'

loop_
_atom_site_label
_atom_site_type_symbol
_atom_site_fract_x
_atom_site_fract_y
_atom_site_fract_z
_atom_site_U_iso_or_equiv
_atom_site_adp_type
_atom_site_occupancy
_atom_site_symmetry_multiplicity
_atom_site_calc_flag
_atom_site_refinement_flags
_atom_site_disorder_assembly
_atom_site_disorder_group
Ti11 Ti 0.48684(10) 0.16943(7) 0.25579(6) 0.0416(4) Uani 1 1 d . . .
Si11 Si 0.41083(18) 0.29576(13) 0.10704(10) 0.0467(5) Uani 1 1 d . . .
Si12 Si 0.36287(19) 0.38208(13) 0.21913(11) 0.0510(6) Uani 1 1 d . . .
O11 O 0.4564(4) 0.2006(2) 0.1656(2) 0.0428(11) Uani 1 1 d . . .
O12 O 0.4100(4) 0.2803(3) 0.2706(2) 0.0464(12) Uani 1 1 d . . .
O13 O 0.3783(4) 0.3782(3) 0.1415(2) 0.0501(12) Uani 1 1 d . . .
Ti21 Ti 0.28181(10) -0.00234(8) 0.32735(6) 0.0399(4) Uani 1 1 d . . .
Si21 Si 0.34470(19) -0.11859(14) 0.22312(10) 0.0524(6) Uani 1 1 d . . .
Si22 Si 0.42141(19) -0.21200(13) 0.36550(10) 0.0497(6) Uani 1 1 d . . .
O21 O 0.3667(3) -0.1139(2) 0.37795(18) 0.0410(11) Uani 1 1 d . . .
O22 O 0.2907(4) -0.0291(3) 0.2471(2) 0.0476(12) Uani 1 1 d . . .
O23 O 0.4014(4) -0.2033(3) 0.2872(2) 0.0563(13) Uani 1 1 d . . .
O1 O 0.3846(4) 0.0836(3) 0.3054(2) 0.0483(12) Uani 1 1 d . . .
C10 C 0.6382(6) 0.0790(5) 0.3302(4) 0.0508(19) Uani 1 1 d . . .
C11 C 0.6697(6) 0.0565(4) 0.2696(4) 0.0445(18) Uani 1 1 d . . .
C12 C 0.7054(5) 0.1332(5) 0.2152(4) 0.0450(18) Uani 1 1 d . . .
C13 C 0.6964(6) 0.2048(5) 0.2427(4) 0.053(2) Uani 1 1 d . . .
C14 C 0.6553(6) 0.1715(5) 0.3138(4) 0.053(2) Uani 1 1 d . . .
C15 C 0.5989(6) 0.0153(5) 0.4001(3) 0.073(2) Uani 1 1 d . . .
H15A H 0.5234 -0.0074 0.3990 0.110 Uiso 1 1 calc R . .
H15B H 0.5817 0.0479 0.4328 0.110 Uiso 1 1 calc R . .
H15C H 0.6664 -0.0353 0.4132 0.110 Uiso 1 1 calc R . .
C16 C 0.6704(6) -0.0374(4) 0.2630(4) 0.068(2) Uani 1 1 d . . .
H16A H 0.5904 -0.0582 0.2839 0.102 Uiso 1 1 calc R . .
H16B H 0.7384 -0.0805 0.2857 0.102 Uiso 1 1 calc R . .
H16C H 0.6828 -0.0327 0.2153 0.102 Uiso 1 1 calc R . .
C17 C 0.7521(6) 0.1359(4) 0.1435(3) 0.067(2) Uani 1 1 d . . .
H17A H 0.8315 0.0953 0.1425 0.101 Uiso 1 1 calc R . .
H17B H 0.7645 0.1973 0.1159 0.101 Uiso 1 1 calc R . .
H17C H 0.6905 0.1168 0.1255 0.101 Uiso 1 1 calc R . .
C18 C 0.7355(6) 0.2983(4) 0.2041(4) 0.075(2) Uani 1 1 d . . .
H18A H 0.8266 0.2918 0.1937 0.113 Uiso 1 1 calc R . .
H18B H 0.7077 0.3376 0.2320 0.113 Uiso 1 1 calc R . .
H18C H 0.6969 0.3248 0.1622 0.113 Uiso 1 1 calc R . .
C19 C 0.6362(7) 0.2238(5) 0.3632(4) 0.090(3) Uani 1 1 d . . .
H19A H 0.5662 0.2054 0.3976 0.135 Uiso 1 1 calc R . .
H19B H 0.6180 0.2883 0.3391 0.135 Uiso 1 1 calc R . .
H19C H 0.7123 0.2114 0.3848 0.135 Uiso 1 1 calc R . .
C20 C 0.2676(6) 0.2831(5) 0.0754(3) 0.0499(19) Uani 1 1 d . . .
C21 C 0.2113(7) 0.2056(5) 0.1006(4) 0.064(2) Uani 1 1 d . . .
H21 H 0.2457 0.1563 0.1357 0.077 Uiso 1 1 calc . . .
C22 C 0.1052(8) 0.1978(6) 0.0756(5) 0.082(3) Uani 1 1 d . . .
H22 H 0.0712 0.1433 0.0927 0.098 Uiso 1 1 calc . . .
C23 C 0.0508(8) 0.2702(8) 0.0260(5) 0.090(3) Uani 1 1 d . . .
H23 H -0.0220 0.2661 0.0098 0.108 Uiso 1 1 calc . . .
C24 C 0.1034(9) 0.3486(7) 0.0000(5) 0.100(3) Uani 1 1 d . . .
H24 H 0.0661 0.3982 -0.0340 0.119 Uiso 1 1 calc . . .
C25 C 0.2116(8) 0.3558(5) 0.0234(4) 0.080(3) Uani 1 1 d . . .
H25 H 0.2473 0.4095 0.0044 0.096 Uiso 1 1 calc . . .
C30 C 0.5393(6) 0.3229(5) 0.0346(3) 0.0490(19) Uani 1 1 d . . .
C31 C 0.5708(7) 0.2709(5) -0.0086(4) 0.062(2) Uani 1 1 d . . .
H31 H 0.5223 0.2257 -0.0030 0.074 Uiso 1 1 calc . . .
C32 C 0.6716(8) 0.2835(6) -0.0597(4) 0.076(2) Uani 1 1 d . . .
H32 H 0.6890 0.2487 -0.0892 0.092 Uiso 1 1 calc . . .
C33 C 0.7462(7) 0.3480(6) -0.0667(4) 0.075(3) Uani 1 1 d . . .
H33 H 0.8173 0.3549 -0.0996 0.090 Uiso 1 1 calc . . .
C34 C 0.7162(7) 0.4016(5) -0.0256(4) 0.069(2) Uani 1 1 d . . .
H34 H 0.7645 0.4473 -0.0320 0.082 Uiso 1 1 calc . . .
C35 C 0.6147(7) 0.3891(5) 0.0257(4) 0.057(2) Uani 1 1 d . . .
H35 H 0.5967 0.4250 0.0544 0.069 Uiso 1 1 calc . . .
C40 C 0.1921(7) 0.4211(4) 0.2438(4) 0.056(2) Uani 1 1 d . . .
C41 C 0.1007(8) 0.4433(5) 0.2001(4) 0.079(3) Uani 1 1 d . . .
H41 H 0.1241 0.4400 0.1559 0.095 Uiso 1 1 calc . . .
C42 C -0.0263(9) 0.4705(6) 0.2213(6) 0.101(3) Uani 1 1 d . . .
H42 H -0.0883 0.4831 0.1923 0.121 Uiso 1 1 calc . . .
C43 C -0.0591(10) 0.4786(7) 0.2861(7) 0.112(4) Uani 1 1 d . . .
H43 H -0.1429 0.5005 0.2995 0.134 Uiso 1 1 calc . . .
C44 C 0.0277(11) 0.4554(8) 0.3294(6) 0.132(4) Uani 1 1 d . . .
H44 H 0.0036 0.4585 0.3736 0.159 Uiso 1 1 calc . . .
C45 C 0.1529(9) 0.4269(6) 0.3089(5) 0.099(3) Uani 1 1 d . . .
H45 H 0.2127 0.4112 0.3397 0.119 Uiso 1 1 calc . . .
C50 C 0.4625(6) 0.4641(4) 0.2204(4) 0.052(2) Uani 1 1 d . . .
C51 C 0.5182(7) 0.5233(5) 0.1605(4) 0.060(2) Uani 1 1 d . . .
H51 H 0.5019 0.5240 0.1181 0.072 Uiso 1 1 calc . . .
C52 C 0.5963(8) 0.5804(5) 0.1629(5) 0.078(3) Uani 1 1 d . . .
H52 H 0.6347 0.6178 0.1223 0.094 Uiso 1 1 calc . . .
C53 C 0.6179(9) 0.5829(6) 0.2240(6) 0.089(3) Uani 1 1 d . . .
H53 H 0.6706 0.6226 0.2244 0.106 Uiso 1 1 calc . . .
C54 C 0.5658(9) 0.5298(6) 0.2839(5) 0.083(3) Uani 1 1 d . . .
H54 H 0.5815 0.5324 0.3255 0.100 Uiso 1 1 calc . . .
C55 C 0.4866(8) 0.4702(5) 0.2819(4) 0.075(2) Uani 1 1 d . . .
H55 H 0.4489 0.4335 0.3231 0.089 Uiso 1 1 calc . . .
C60 C 0.1361(6) -0.0127(5) 0.4276(4) 0.053(2) Uani 1 1 d . . .
C61 C 0.0808(6) -0.0391(5) 0.3838(4) 0.052(2) Uani 1 1 d . . .
C62 C 0.0589(6) 0.0369(5) 0.3250(4) 0.0475(18) Uani 1 1 d . . .
C63 C 0.1031(6) 0.1098(5) 0.3329(4) 0.055(2) Uani 1 1 d . . .
C64 C 0.1487(6) 0.0809(5) 0.3965(4) 0.055(2) Uani 1 1 d . . .
C65 C 0.1717(7) -0.0727(5) 0.4976(3) 0.077(2) Uani 1 1 d . . .
H65A H 0.1424 -0.1306 0.5095 0.116 Uiso 1 1 calc R . .
H65B H 0.1327 -0.0431 0.5310 0.116 Uiso 1 1 calc R . .
H65C H 0.2627 -0.0828 0.4968 0.116 Uiso 1 1 calc R . .
C66 C 0.0449(6) -0.1319(5) 0.3958(4) 0.079(3) Uani 1 1 d . . .
H66A H 0.0676 -0.1476 0.3543 0.118 Uiso 1 1 calc R . .
H66B H -0.0454 -0.1297 0.4091 0.118 Uiso 1 1 calc R . .
H66C H 0.0896 -0.1773 0.4316 0.118 Uiso 1 1 calc R . .
C67 C -0.0020(6) 0.0402(5) 0.2646(4) 0.088(3) Uani 1 1 d . . .
H67A H 0.0038 -0.0210 0.2633 0.132 Uiso 1 1 calc R . .
H67B H 0.0415 0.0764 0.2229 0.132 Uiso 1 1 calc R . .
H67C H -0.0900 0.0672 0.2691 0.132 Uiso 1 1 calc R . .
C68 C 0.0927(7) 0.2077(5) 0.2835(4) 0.091(3) Uani 1 1 d . . .
H68A H 0.0236 0.2457 0.3013 0.137 Uiso 1 1 calc R . .
H68B H 0.0770 0.2084 0.2396 0.137 Uiso 1 1 calc R . .
H68C H 0.1709 0.2308 0.2787 0.137 Uiso 1 1 calc R . .
C69 C 0.2022(7) 0.1398(5) 0.4254(4) 0.089(3) Uani 1 1 d . . .
H69A H 0.2601 0.1747 0.3905 0.134 Uiso 1 1 calc R . .
H69B H 0.2467 0.1013 0.4636 0.134 Uiso 1 1 calc R . .
H69C H 0.1337 0.1809 0.4403 0.134 Uiso 1 1 calc R . .
C70 C 0.4742(6) -0.0959(5) 0.1518(3) 0.0478(18) Uani 1 1 d . . .
C71 C 0.5434(7) -0.1674(5) 0.1312(4) 0.071(2) Uani 1 1 d . . .
H71 H 0.5225 -0.2259 0.1536 0.086 Uiso 1 1 calc . . .
C72 C 0.6423(8) -0.1563(6) 0.0791(5) 0.088(3) Uani 1 1 d . . .
H72 H 0.6880 -0.2070 0.0675 0.106 Uiso 1 1 calc . . .
C73 C 0.6736(8) -0.0704(7) 0.0439(4) 0.078(3) Uani 1 1 d . . .
H73 H 0.7403 -0.0618 0.0083 0.094 Uiso 1 1 calc . . .
C74 C 0.6047(8) 0.0013(5) 0.0623(4) 0.079(3) Uani 1 1 d . . .
H74 H 0.6241 0.0600 0.0385 0.094 Uiso 1 1 calc . . .
C75 C 0.5069(7) -0.0099(5) 0.1153(4) 0.066(2) Uani 1 1 d . . .
H75 H 0.4620 0.0411 0.1267 0.079 Uiso 1 1 calc . . .
C80 C 0.2137(8) -0.1543(7) 0.1972(5) 0.074(2) Uani 1 1 d . . .
C81 C 0.1840(10) -0.2427(9) 0.2252(4) 0.123(4) Uani 1 1 d . . .
H81 H 0.2307 -0.2872 0.2582 0.148 Uiso 1 1 calc . . .
C82 C 0.0804(14) -0.2644(12) 0.2024(7) 0.151(7) Uani 1 1 d . . .
H82 H 0.0598 -0.3234 0.2205 0.181 Uiso 1 1 calc . . .
C83 C 0.0152(16) -0.2022(16) 0.1567(11) 0.182(11) Uani 1 1 d . . .
H83 H -0.0538 -0.2179 0.1446 0.219 Uiso 1 1 calc . . .
C84 C 0.0419(16) -0.1143(12) 0.1249(10) 0.187(8) Uani 1 1 d . . .
H84 H -0.0030 -0.0719 0.0902 0.225 Uiso 1 1 calc . . .
C85 C 0.1410(11) -0.0936(7) 0.1486(6) 0.128(4) Uani 1 1 d . . .
H85 H 0.1590 -0.0338 0.1300 0.153 Uiso 1 1 calc . . .
C90 C 0.5931(7) -0.2460(4) 0.3772(4) 0.055(2) Uani 1 1 d . . .
C91 C 0.6833(10) -0.2714(6) 0.3292(5) 0.093(3) Uani 1 1 d . . .
H91 H 0.6599 -0.2699 0.2881 0.111 Uiso 1 1 calc . . .
C92 C 0.8103(12) -0.2995(8) 0.3421(8) 0.125(5) Uani 1 1 d . . .
H92 H 0.8706 -0.3168 0.3093 0.150 Uiso 1 1 calc . . .
C93 C 0.8473(13) -0.3021(8) 0.4002(10) 0.135(7) Uani 1 1 d . . .
H93 H 0.9318 -0.3234 0.4085 0.162 Uiso 1 1 calc . . .
C94 C 0.7618(12) -0.2737(7) 0.4470(6) 0.115(4) Uani 1 1 d . . .
H94 H 0.7881 -0.2713 0.4863 0.138 Uiso 1 1 calc . . .
C95 C 0.6338(8) -0.2480(5) 0.4362(5) 0.087(3) Uani 1 1 d . . .
H95 H 0.5746 -0.2318 0.4699 0.104 Uiso 1 1 calc . . .
C100 C 0.3408(7) -0.3075(5) 0.4250(4) 0.058(2) Uani 1 1 d . . .
C101 C 0.3160(10) -0.3172(6) 0.4945(5) 0.127(4) Uani 1 1 d . . .
H101 H 0.3321 -0.2723 0.5102 0.152 Uiso 1 1 calc . . .
C102 C 0.2666(13) -0.3951(9) 0.5412(5) 0.164(5) Uani 1 1 d . . .
H102 H 0.2494 -0.4017 0.5877 0.197 Uiso 1 1 calc . . .
C103 C 0.2442(14) -0.4604(8) 0.5176(7) 0.159(6) Uani 1 1 d . . .
H103 H 0.2201 -0.5147 0.5487 0.190 Uiso 1 1 calc . . .
C104 C 0.2560(14) -0.4479(9) 0.4530(7) 0.170(6) Uani 1 1 d . . .
H104 H 0.2303 -0.4892 0.4370 0.204 Uiso 1 1 calc . . .
C105 C 0.3080(10) -0.3718(6) 0.4067(4) 0.121(4) Uani 1 1 d . . .
H105 H 0.3202 -0.3660 0.3603 0.146 Uiso 1 1 calc . . .

loop_
_atom_site_aniso_label
_atom_site_aniso_U_11
_atom_site_aniso_U_22
_atom_site_aniso_U_33
_atom_site_aniso_U_23
_atom_site_aniso_U_13
_atom_site_aniso_U_12
Ti11 0.0366(8) 0.0396(8) 0.0474(9) -0.0101(7) -0.0077(7) -0.0081(6)
Si11 0.0473(13) 0.0450(13) 0.0463(14) -0.0119(11) -0.0093(11) -0.0056(10)
Si12 0.0508(14) 0.0443(13) 0.0589(16) -0.0186(12) -0.0110(12) -0.0025(11)
O11 0.042(3) 0.044(3) 0.040(3) -0.009(2) -0.008(2) -0.005(2)
O12 0.050(3) 0.044(3) 0.043(3) -0.013(2) -0.006(2) -0.004(2)
O13 0.055(3) 0.044(3) 0.052(3) -0.017(2) -0.011(2) -0.001(2)
Ti21 0.0328(7) 0.0445(8) 0.0397(8) -0.0111(7) -0.0007(6) -0.0072(6)
Si21 0.0596(14) 0.0586(14) 0.0425(14) -0.0213(12) 0.0016(11) -0.0146(11)
Si22 0.0561(14) 0.0446(13) 0.0430(14) -0.0109(11) 0.0042(11) -0.0102(11)
O21 0.044(3) 0.043(3) 0.034(3) -0.012(2) -0.004(2) -0.002(2)
O22 0.046(3) 0.056(3) 0.041(3) -0.019(2) -0.012(2) 0.005(2)
O23 0.081(4) 0.046(3) 0.037(3) -0.012(2) 0.002(3) -0.010(3)
O1 0.041(3) 0.045(3) 0.053(3) -0.005(2) -0.006(2) -0.011(2)
C10 0.041(4) 0.051(5) 0.055(5) 0.001(4) -0.024(4) -0.008(4)
C11 0.030(4) 0.035(4) 0.061(5) -0.002(4) -0.014(4) -0.006(3)
C12 0.025(4) 0.044(5) 0.055(5) -0.004(4) -0.005(4) -0.001(3)
C13 0.037(4) 0.048(5) 0.071(6) -0.011(5) -0.015(4) -0.009(4)
C14 0.045(5) 0.052(5) 0.068(6) -0.021(5) -0.023(4) -0.005(4)
C15 0.083(6) 0.070(5) 0.064(6) -0.004(5) -0.038(5) -0.011(5)
C16 0.063(5) 0.043(5) 0.091(6) -0.010(4) -0.017(5) -0.008(4)
C17 0.041(5) 0.072(5) 0.070(6) -0.002(5) 0.006(4) -0.016(4)
C18 0.057(5) 0.046(5) 0.117(7) -0.004(5) -0.030(5) -0.015(4)
C19 0.118(7) 0.074(6) 0.095(7) -0.032(5) -0.054(6) -0.010(5)
C20 0.056(5) 0.054(5) 0.045(5) -0.022(4) -0.014(4) -0.002(4)
C21 0.064(6) 0.075(6) 0.053(5) -0.019(5) -0.010(4) -0.011(5)
C22 0.061(6) 0.105(7) 0.091(7) -0.036(6) -0.016(5) -0.026(5)
C23 0.055(6) 0.137(9) 0.087(8) -0.036(7) -0.027(5) -0.015(6)
C24 0.072(7) 0.105(8) 0.104(8) -0.005(6) -0.042(6) 0.002(6)
C25 0.082(6) 0.065(6) 0.088(7) -0.008(5) -0.033(6) -0.014(5)
C30 0.053(5) 0.043(5) 0.044(5) -0.008(4) -0.003(4) -0.005(4)
C31 0.078(6) 0.053(5) 0.051(5) -0.010(4) -0.003(5) -0.015(4)
C32 0.079(6) 0.087(7) 0.064(6) -0.036(5) 0.014(5) -0.014(5)
C33 0.064(6) 0.080(7) 0.071(6) -0.016(5) 0.009(5) -0.016(5)
C34 0.067(6) 0.055(5) 0.076(7) -0.010(5) -0.002(5) -0.018(4)
C35 0.064(5) 0.053(5) 0.050(5) -0.014(4) 0.005(4) -0.014(4)
C40 0.065(6) 0.039(4) 0.065(6) -0.019(4) -0.008(5) -0.005(4)
C41 0.059(6) 0.089(7) 0.072(7) -0.005(5) -0.004(5) -0.014(5)
C42 0.048(6) 0.113(8) 0.111(9) -0.003(7) -0.008(6) -0.006(5)
C43 0.067(8) 0.100(8) 0.133(11) -0.024(8) 0.013(8) 0.023(6)
C44 0.072(8) 0.170(11) 0.141(11) -0.066(9) 0.008(8) 0.023(8)
C45 0.078(7) 0.123(8) 0.099(8) -0.052(7) -0.005(6) 0.004(6)
C50 0.064(5) 0.032(4) 0.065(6) -0.020(4) -0.020(5) 0.000(4)
C51 0.067(6) 0.044(5) 0.071(6) -0.017(5) -0.021(5) -0.005(4)
C52 0.087(7) 0.059(6) 0.088(7) -0.010(5) -0.019(6) -0.028(5)
C53 0.096(7) 0.061(6) 0.122(9) -0.033(7) -0.045(7) -0.008(5)
C54 0.103(8) 0.079(7) 0.085(7) -0.035(6) -0.041(6) -0.009(6)
C55 0.079(6) 0.072(6) 0.082(7) -0.035(5) -0.013(5) -0.011(5)
C60 0.036(4) 0.071(6) 0.041(5) -0.012(5) 0.003(4) 0.001(4)
C61 0.028(4) 0.057(5) 0.068(6) -0.019(5) 0.008(4) -0.016(4)
C62 0.037(4) 0.056(5) 0.047(5) -0.019(4) -0.001(4) -0.002(4)
C63 0.036(4) 0.058(6) 0.058(6) -0.011(5) 0.007(4) -0.004(4)
C64 0.051(5) 0.056(5) 0.058(6) -0.026(5) 0.012(4) -0.008(4)
C65 0.082(6) 0.096(6) 0.047(5) -0.022(5) 0.008(5) -0.014(5)
C66 0.061(5) 0.082(6) 0.097(7) -0.031(5) 0.004(5) -0.029(5)
C67 0.050(5) 0.123(7) 0.098(7) -0.038(6) -0.033(5) -0.005(5)
C68 0.080(6) 0.058(6) 0.114(8) -0.015(6) 0.004(5) 0.003(5)
C69 0.103(7) 0.105(7) 0.089(7) -0.065(6) 0.000(5) -0.029(6)
C70 0.067(5) 0.043(4) 0.036(5) -0.015(4) -0.012(4) -0.005(4)
C71 0.079(6) 0.067(6) 0.069(6) -0.032(5) 0.027(5) -0.027(5)
C72 0.084(7) 0.076(6) 0.103(8) -0.049(6) 0.027(6) -0.008(5)
C73 0.072(6) 0.102(8) 0.061(6) -0.033(6) 0.018(5) -0.023(6)
C74 0.080(7) 0.066(6) 0.076(7) -0.009(5) 0.012(5) -0.024(5)
C75 0.079(6) 0.063(6) 0.055(5) -0.024(5) -0.004(5) -0.001(5)
C80 0.065(6) 0.104(7) 0.074(7) -0.053(6) 0.006(5) -0.027(6)
C81 0.151(10) 0.203(12) 0.057(7) -0.062(7) 0.024(6) -0.114(9)
C82 0.146(13) 0.265(19) 0.106(11) -0.106(12) 0.056(8) -0.155(14)
C83 0.088(11) 0.34(3) 0.19(2) -0.17(3) 0.001(11) -0.046(17)
C84 0.139(15) 0.25(2) 0.25(2) -0.171(19) -0.091(14) 0.033(13)
C85 0.119(10) 0.142(10) 0.169(12) -0.100(9) -0.072(8) 0.012(8)
C90 0.055(5) 0.031(4) 0.067(6) 0.004(4) -0.011(5) -0.009(4)
C91 0.076(7) 0.070(6) 0.122(8) -0.040(6) 0.028(7) -0.009(5)
C92 0.068(9) 0.067(7) 0.206(16) -0.027(9) 0.037(9) -0.012(7)
C93 0.069(9) 0.057(7) 0.27(2) -0.033(11) -0.037(12) -0.009(6)
C94 0.103(9) 0.067(7) 0.178(13) -0.023(7) -0.064(9) -0.011(7)
C95 0.071(7) 0.063(6) 0.124(9) -0.021(6) -0.031(6) -0.005(5)
C100 0.065(5) 0.051(5) 0.053(5) -0.011(4) 0.009(4) -0.022(4)
C101 0.197(12) 0.111(8) 0.080(8) -0.019(7) 0.010(8) -0.086(8)
C102 0.261(15) 0.141(11) 0.077(8) 0.000(8) 0.037(9) -0.112(11)
C103 0.237(15) 0.084(8) 0.152(13) -0.034(9) 0.057(12) -0.094(9)
C104 0.286(17) 0.138(11) 0.122(11) -0.070(10) 0.060(12) -0.137(11)
C105 0.205(11) 0.096(8) 0.080(7) -0.033(6) 0.043(7) -0.105(8)

loop_
_atom_type_symbol
_atom_type_description
_atom_type_scat_dispersion_real
_atom_type_scat_dispersion_imag
_atom_type_scat_source
C C 0.0033 0.0016 'International Tables Vol C Tables 4.2.6.8 and 6.1.1.4'
H H 0.0000 0.0000 'International Tables Vol C Tables 4.2.6.8 and 6.1.1.4'
O O 0.0106 0.0060 'International Tables Vol C Tables 4.2.6.8 and 6.1.1.4'
Si Si 0.0817 0.0704 'International Tables Vol C Tables 4.2.6.8 and 6.1.1.4'
Ti Ti 0.2776 0.4457 'International Tables Vol C Tables 4.2.6.8 and 6.1.1.4'

loop_
_geom_angle_atom_site_label_1
_geom_angle_atom_site_label_2
_geom_angle_atom_site_label_3
_geom_angle
_geom_angle_site_symmetry_1
_geom_angle_site_symmetry_3
_geom_angle_publ_flag
O1 Ti11 O11 105.54(18) . . ?
O1 Ti11 O12 107.23(18) . . ?
O11 Ti11 O12 97.96(17) . . ?
O1 Ti11 C10 85.2(2) . . ?
O11 Ti11 C10 140.5(2) . . ?
O12 Ti11 C10 115.3(2) . . ?
O1 Ti11 C11 91.2(2) . . ?
O11 Ti11 C11 106.3(2) . . ?
O12 Ti11 C11 144.3(2) . . ?
C10 Ti11 C11 34.5(2) . . ?
O1 Ti11 C14 113.9(2) . . ?
O11 Ti11 C14 136.7(2) . . ?
O12 Ti11 C14 87.1(2) . . ?
C10 Ti11 C14 34.9(2) . . ?
C11 Ti11 C14 57.3(2) . . ?
O1 Ti11 C12 124.0(2) . . ?
O11 Ti11 C12 86.1(2) . . ?
O12 Ti11 C12 125.5(2) . . ?
C10 Ti11 C12 57.8(2) . . ?
C11 Ti11 C12 34.56(19) . . ?
C14 Ti11 C12 57.6(2) . . ?
O1 Ti11 C13 142.8(2) . . ?
O11 Ti11 C13 102.1(2) . . ?
O12 Ti11 C13 92.8(2) . . ?
C10 Ti11 C13 57.8(2) . . ?
C11 Ti11 C13 57.1(2) . . ?
C14 Ti11 C13 34.6(2) . . ?
C12 Ti11 C13 34.4(2) . . ?
O11 Si11 O13 108.1(2) . . ?
O11 Si11 C30 110.6(3) . . ?
O13 Si11 C30 108.9(3) . . ?
O11 Si11 C20 108.6(3) . . ?
O13 Si11 C20 111.0(3) . . ?
C30 Si11 C20 109.6(3) . . ?
O13 Si12 O12 109.2(2) . . ?
O13 Si12 C50 108.5(3) . . ?
O12 Si12 C50 109.9(3) . . ?
O13 Si12 C40 108.2(3) . . ?
O12 Si12 C40 110.6(3) . . ?
C50 Si12 C40 110.4(3) . . ?
Si11 O11 Ti11 134.7(2) . . ?
Si12 O12 Ti11 132.9(2) . . ?
Si12 O13 Si11 134.9(3) . . ?
O1 Ti21 O22 104.21(19) . . ?
O1 Ti21 O21 108.69(18) . . ?
O22 Ti21 O21 97.66(17) . . ?
O1 Ti21 C63 89.8(2) . . ?
O22 Ti21 C63 108.5(2) . . ?
O21 Ti21 C63 143.2(2) . . ?
O1 Ti21 C61 143.0(2) . . ?
O22 Ti21 C61 102.4(2) . . ?
O21 Ti21 C61 92.6(2) . . ?
C63 Ti21 C61 57.3(2) . . ?
O1 Ti21 C60 115.6(2) . . ?
O22 Ti21 C60 136.6(2) . . ?
O21 Ti21 C60 85.9(2) . . ?
C63 Ti21 C60 57.3(2) . . ?
C61 Ti21 C60 34.2(2) . . ?
O1 Ti21 C62 122.1(2) . . ?
O22 Ti21 C62 87.6(2) . . ?
O21 Ti21 C62 125.9(2) . . ?
C63 Ti21 C62 34.5(2) . . ?
C61 Ti21 C62 34.6(2) . . ?
C60 Ti21 C62 57.3(2) . . ?
O1 Ti21 C64 86.2(2) . . ?
O22 Ti21 C64 142.3(2) . . ?
O21 Ti21 C64 113.4(2) . . ?
C63 Ti21 C64 34.3(2) . . ?
C61 Ti21 C64 57.2(2) . . ?
C60 Ti21 C64 34.6(2) . . ?
C62 Ti21 C64 57.2(2) . . ?
O22 Si21 O23 109.6(2) . . ?
O22 Si21 C70 111.3(3) . . ?
O23 Si21 C70 108.0(3) . . ?
O22 Si21 C80 109.7(3) . . ?
O23 Si21 C80 108.1(4) . . ?
C70 Si21 C80 110.0(3) . . ?
O21 Si22 O23 109.0(2) . . ?
O21 Si22 C100 113.9(3) . . ?
O23 Si22 C100 107.1(3) . . ?
O21 Si22 C90 110.6(3) . . ?
O23 Si22 C90 109.9(3) . . ?
C100 Si22 C90 106.2(3) . . ?
Si22 O21 Ti21 135.0(2) . . ?
Si21 O22 Ti21 135.1(2) . . ?
Si21 O23 Si22 133.4(3) . . ?
Ti21 O1 Ti11 161.6(3) . . ?
C11 C10 C14 107.3(6) . . ?
C11 C10 C15 126.1(7) . . ?
C14 C10 C15 126.6(7) . . ?
C11 C10 Ti11 72.8(4) . . ?
C14 C10 Ti11 73.2(4) . . ?
C15 C10 Ti11 121.5(4) . . ?
C10 C11 C12 109.6(6) . . ?
C10 C11 C16 125.8(6) . . ?
C12 C11 C16 124.6(7) . . ?
C10 C11 Ti11 72.7(4) . . ?
C12 C11 Ti11 73.8(3) . . ?
C16 C11 Ti11 121.6(4) . . ?
C11 C12 C13 107.1(7) . . ?
C11 C12 C17 126.1(7) . . ?
C13 C12 C17 126.6(7) . . ?
C11 C12 Ti11 71.7(4) . . ?
C13 C12 Ti11 72.8(4) . . ?
C17 C12 Ti11 123.9(4) . . ?
C12 C13 C14 108.2(6) . . ?
C12 C13 C18 125.8(7) . . ?
C14 C13 C18 125.8(7) . . ?
C12 C13 Ti11 72.7(4) . . ?
C14 C13 Ti11 72.2(4) . . ?
C18 C13 Ti11 125.0(4) . . ?
C13 C14 C10 107.9(7) . . ?
C13 C14 C19 126.1(7) . . ?
C10 C14 C19 126.0(7) . . ?
C13 C14 Ti11 73.2(4) . . ?
C10 C14 Ti11 71.9(4) . . ?
C19 C14 Ti11 121.7(5) . . ?
C21 C20 C25 116.7(7) . . ?
C21 C20 Si11 123.7(6) . . ?
C25 C20 Si11 119.6(6) . . ?
C20 C21 C22 122.4(7) . . ?
C23 C22 C21 119.7(8) . . ?
C22 C23 C24 119.6(8) . . ?
C23 C24 C25 120.9(8) . . ?
C24 C25 C20 120.6(7) . . ?
C31 C30 C35 117.5(7) . . ?
C31 C30 Si11 119.8(6) . . ?
C35 C30 Si11 122.3(6) . . ?
C30 C31 C32 122.2(7) . . ?
C33 C32 C31 119.3(7) . . ?
C34 C33 C32 120.0(8) . . ?
C33 C34 C35 120.7(8) . . ?
C34 C35 C30 120.3(7) . . ?
C41 C40 C45 117.7(8) . . ?
C41 C40 Si12 122.7(7) . . ?
C45 C40 Si12 119.6(7) . . ?
C40 C41 C42 120.6(8) . . ?
C43 C42 C41 119.1(9) . . ?
C44 C43 C42 120.8(10) . . ?
C43 C44 C45 120.1(11) . . ?
C44 C45 C40 121.6(9) . . ?
C55 C50 C51 115.9(7) . . ?
C55 C50 Si12 121.6(6) . . ?
C51 C50 Si12 122.4(6) . . ?
C52 C51 C50 121.3(7) . . ?
C53 C52 C51 120.4(8) . . ?
C54 C53 C52 122.2(9) . . ?
C53 C54 C55 117.8(8) . . ?
C50 C55 C54 122.4(8) . . ?
C61 C60 C64 108.2(6) . . ?
C61 C60 C65 125.8(7) . . ?
C64 C60 C65 125.9(8) . . ?
C61 C60 Ti21 72.7(4) . . ?
C64 C60 Ti21 73.4(4) . . ?
C65 C60 Ti21 121.7(4) . . ?
C60 C61 C62 108.3(6) . . ?
C60 C61 C66 127.7(7) . . ?
C62 C61 C66 124.0(7) . . ?
C60 C61 Ti21 73.1(4) . . ?
C62 C61 Ti21 72.9(4) . . ?
C66 C61 Ti21 121.2(5) . . ?
C63 C62 C61 107.4(7) . . ?
C63 C62 C67 126.0(7) . . ?
C61 C62 C67 126.6(7) . . ?
C63 C62 Ti21 72.2(4) . . ?
C61 C62 Ti21 72.5(4) . . ?
C67 C62 Ti21 121.2(4) . . ?
C62 C63 C64 109.0(7) . . ?
C62 C63 C68 126.1(7) . . ?
C64 C63 C68 124.7(8) . . ?
C62 C63 Ti21 73.4(4) . . ?
C64 C63 Ti21 74.1(4) . . ?
C68 C63 Ti21 123.1(4) . . ?
C63 C64 C60 107.1(7) . . ?
C63 C64 C69 125.6(7) . . ?
C60 C64 C69 127.3(8) . . ?
C63 C64 Ti21 71.6(4) . . ?
C60 C64 Ti21 72.0(4) . . ?
C69 C64 Ti21 121.3(5) . . ?
C71 C70 C75 116.1(7) . . ?
C71 C70 Si21 119.3(6) . . ?
C75 C70 Si21 124.5(6) . . ?
C70 C71 C72 122.9(7) . . ?
C71 C72 C73 120.0(7) . . ?
C74 C73 C72 118.1(8) . . ?
C73 C74 C75 122.0(8) . . ?
C74 C75 C70 121.0(7) . . ?
C85 C80 C81 116.7(9) . . ?
C85 C80 Si21 120.7(8) . . ?
C81 C80 Si21 122.6(8) . . ?
C80 C81 C82 118.9(11) . . ?
C83 C82 C81 120.4(18) . . ?
C82 C83 C84 124(2) . . ?
C83 C84 C85 115(2) . . ?
C80 C85 C84 124.9(13) . . ?
C95 C90 C91 117.3(8) . . ?
C95 C90 Si22 120.0(7) . . ?
C91 C90 Si22 122.7(8) . . ?
C90 C91 C92 120.0(10) . . ?
C93 C92 C91 121.7(15) . . ?
C92 C93 C94 119.7(15) . . ?
C93 C94 C95 119.7(13) . . ?
C90 C95 C94 121.6(9) . . ?
C105 C100 C101 115.8(7) . . ?
C105 C100 Si22 124.4(7) . . ?
C101 C100 Si22 119.7(7) . . ?
C100 C101 C102 119.9(9) . . ?
C103 C102 C101 119.5(11) . . ?
C104 C103 C102 120.7(12) . . ?
C103 C104 C105 119.5(11) . . ?
C100 C105 C104 124.0(9) . . ?

loop_
_geom_bond_atom_site_label_1
_geom_bond_atom_site_label_2
_geom_bond_distance
_geom_bond_site_symmetry_2
_geom_bond_publ_flag
Ti11 O1 1.827(4) . ?
Ti11 O11 1.849(4) . ?
Ti11 O12 1.874(4) . ?
Ti11 C10 2.354(6) . ?
Ti11 C11 2.354(6) . ?
Ti11 C14 2.371(6) . ?
Ti11 C12 2.382(6) . ?
Ti11 C13 2.383(6) . ?
Si11 O11 1.620(4) . ?
Si11 O13 1.640(4) . ?
Si11 C30 1.853(7) . ?
Si11 C20 1.856(7) . ?
Si12 O13 1.622(4) . ?
Si12 O12 1.627(4) . ?
Si12 C50 1.848(7) . ?
Si12 C40 1.858(7) . ?
Ti21 O1 1.806(4) . ?
Ti21 O22 1.847(4) . ?
Ti21 O21 1.855(4) . ?
Ti21 C63 2.347(7) . ?
Ti21 C61 2.356(6) . ?
Ti21 C60 2.361(7) . ?
Ti21 C62 2.362(6) . ?
Ti21 C64 2.379(7) . ?
Si21 O22 1.618(4) . ?
Si21 O23 1.634(4) . ?
Si21 C70 1.841(7) . ?
Si21 C80 1.849(8) . ?
Si22 O21 1.626(4) . ?
Si22 O23 1.644(4) . ?
Si22 C100 1.845(7) . ?
Si22 C90 1.856(7) . ?
C10 C11 1.396(8) . ?
C10 C14 1.418(8) . ?
C10 C15 1.502(8) . ?
C11 C12 1.407(8) . ?
C11 C16 1.528(8) . ?
C12 C13 1.410(8) . ?
C12 C17 1.482(8) . ?
C13 C14 1.414(9) . ?
C13 C18 1.517(8) . ?
C14 C19 1.492(9) . ?
C20 C21 1.369(8) . ?
C20 C25 1.395(9) . ?
C21 C22 1.383(9) . ?
C22 C23 1.358(10) . ?
C23 C24 1.359(11) . ?
C24 C25 1.382(10) . ?
C30 C31 1.373(8) . ?
C30 C35 1.390(9) . ?
C31 C32 1.374(9) . ?
C32 C33 1.372(10) . ?
C33 C34 1.358(10) . ?
C34 C35 1.381(9) . ?
C40 C41 1.376(9) . ?
C40 C45 1.379(10) . ?
C41 C42 1.389(10) . ?
C42 C43 1.379(12) . ?
C43 C44 1.329(12) . ?
C44 C45 1.374(11) . ?
C50 C55 1.394(9) . ?
C50 C51 1.396(9) . ?
C51 C52 1.368(9) . ?
C52 C53 1.354(11) . ?
C53 C54 1.340(10) . ?
C54 C55 1.406(10) . ?
C60 C61 1.389(9) . ?
C60 C64 1.411(8) . ?
C60 C65 1.509(8) . ?
C61 C62 1.403(8) . ?
C61 C66 1.511(8) . ?
C62 C63 1.395(8) . ?
C62 C67 1.506(9) . ?
C63 C64 1.395(9) . ?
C63 C68 1.522(8) . ?
C64 C69 1.511(9) . ?
C70 C71 1.371(8) . ?
C70 C75 1.386(8) . ?
C71 C72 1.372(9) . ?
C72 C73 1.374(10) . ?
C73 C74 1.352(9) . ?
C74 C75 1.375(9) . ?
C80 C85 1.366(11) . ?
C80 C81 1.388(11) . ?
C81 C82 1.432(13) . ?
C82 C83 1.30(2) . ?
C83 C84 1.37(2) . ?
C84 C85 1.393(16) . ?
C90 C95 1.371(10) . ?
C90 C91 1.371(10) . ?
C91 C92 1.396(13) . ?
C92 C93 1.330(16) . ?
C93 C94 1.347(16) . ?
C94 C95 1.393(11) . ?
C100 C105 1.324(9) . ?
C100 C101 1.389(10) . ?
C101 C102 1.410(12) . ?
C102 C103 1.360(14) . ?
C103 C104 1.283(14) . ?
C104 C105 1.400(12) . ?
